data_1536262
loop_
_publ_author_name
'Jongen, L.'
'Mudring, A.V.'
'Meyer, G.'

_publ_section_title
;
 The molecular solid Sc24 C10 I30: a truncated, hollow T4 supertetrahedron
 of iodine filled with a T3 supertetrahedron of scandium that encapsulates
 the adamantoid cluster Sc4 C10
;
_journal_name_full 'Angew. Chem. Int. ed.'
_journal_page_first 1886
_journal_page_last 1889
_journal_volume 45
_journal_year 2006
_chemical_formula_sum 'C10 I30 Sc24'
_chemical_name_systematic 'Sc24 C10 I30'
_space_group_IT_number 205
_symmetry_space_group_name_Hall '-P 2ac 2ab 3'
_symmetry_space_group_name_H-M 'P a -3'
_cell_angle_alpha 90
_cell_angle_beta 90
_cell_angle_gamma 90
_cell_formula_units_Z 8
_cell_length_a 25.6135
_cell_length_b 25.6135
_cell_length_c 25.6135
_cell_volume 16803.772
_citation_journal_id_ASTM ACIEF5
_cod_data_source_file Jongen_ACIEF5_2006_1712.cif
_cod_data_source_block C10I30Sc24
_cod_original_cell_volume 16803.77
_cod_database_code 1536262

loop_
_symmetry_equiv_pos_as_xyz
x,y,z
-x+1/2,-y,z+1/2
x+1/2,-y+1/2,-z
-x,y+1/2,-z+1/2
z,x,y
-z+1/2,-x,y+1/2
z+1/2,-x+1/2,-y
-z,x+1/2,-y+1/2
y,z,x
y+1/2,-z+1/2,-x
-y,z+1/2,-x+1/2
-y+1/2,-z,x+1/2
-x,-y,-z
x-1/2,y,-z-1/2
-x-1/2,y-1/2,z
x,-y-1/2,z-1/2
-z,-x,-y
z-1/2,x,-y-1/2
-z-1/2,x-1/2,y
z,-x-1/2,y-1/2
-y,-z,-x
-y-1/2,z-1/2,x
y,-z-1/2,x-1/2
y-1/2,z,-x-1/2

loop_
_atom_site_label
_atom_site_type_symbol
_atom_site_fract_x
_atom_site_fract_y
_atom_site_fract_z
_atom_site_occupancy
_atom_site_U_iso_or_equiv
I7 I-1 0.40625 -0.01547 0.24323 1 0.0
Sc9 Sc+2 0.6772 -0.1772 0.1772 1 0.0
I8 I-1 0.63612 0.10544 0.12304 1 0.0
I1 I-1 0.7478 -0.23283 0.36784 1 0.0
Sc7 Sc+2 0.59284 0.01898 0.17834 1 0.0
I10 I-1 0.49823 0.0083 0.10916 1 0.0
Sc10 Sc+2 0.59391 -0.08868 0.17744 1 0.0
C4 C-4 0.6375 -0.0423 0.1317 1 0.0
I4 I-1 0.49756 -0.15303 0.27935 1 0.0
Sc3 Sc+2 0.59279 -0.08103 0.28501 1 0.0
I2 I-1 0.6065 -0.26826 0.27874 1 0.0
C2 C-4 0.631 -0.2264 0.1368 1 0.0
Sc4 Sc+2 0.57047 -0.19355 0.20115 1 0.0
I6 I-1 0.5356 -0.01757 0.36913 1 0.0
I9 I-1 0.53617 0.10672 0.23565 1 0.0
Sc2 Sc+2 0.68488 -0.1775 0.28477 1 0.0
C1 C-4 0.723 -0.223 0.223 1 0.0
Sc8 Sc+2 0.57116 -0.07116 0.07116 1 0.0
I3 I-1 0.64409 -0.12318 0.37465 1 0.0
C3 C-4 0.5503 -0.04 0.2241 1 0.0
Sc1 Sc+2 0.77091 -0.27091 0.27091 1 0.0
Sc5 Sc+2 0.50548 0.01094 0.2709 1 0.0
I5 I-1 0.669 0.00984 0.26911 1 0.0
Sc6 Sc+2 0.48645 -0.08137 0.18457 1 0.0
